data_7233929
loop_
_publ_author_name
'Benjamin D. Lindner'
'Fabian Paulus'
'Anthony L. Appleton'
'Manuel Schaffroth'
'Jens U. Engelhart'
'Korwin M. Schelkle'
'Olena Tverskoy'
'Frank Rominger'
'Manuel Hamburger'
'Uwe H. F. Bunz'

_publ_section_title
;
 Electron-transporting phenazinothiadiazoles with engineered
 microstructure
;
_journal_name_full 'Journal of Materials Chemistry C'
_journal_page_first 9609
_journal_page_last 9612
_journal_paper_doi 10.1039/C4TC01992J
_journal_volume 2
_journal_year 2014
_chemical_formula_sum 'C32 H29 N O'
_chemical_formula_weight 443.56
_chemical_melting_point 416.0(10)
_chemical_name_systematic
;
[(S)-1-benzylpyrrolidin-2-yl)di(naphthalen-1-yl)]methanol
;
_space_group_IT_number 19
_space_group_name_Hall 'P 2ac 2ab'
_space_group_name_H-M_alt 'P 21 21 21'
_symmetry_cell_setting orthorhombic
_symmetry_space_group_name_H-M 'P 21 21 21'
_cell_angle_alpha 90.00
_cell_angle_beta 90.00
_cell_angle_gamma 90.00
_cell_formula_units_Z 4
_cell_length_a 12.726(3)
_cell_length_b 13.004(3)
_cell_length_c 14.943(4)
_cell_volume 2472.9(11)
_diffrn_ambient_temperature 296(2)
_diffrn_measurement_device_type 'CCD area detector'
_diffrn_measurement_method 'phi and omega scans'
_diffrn_radiation_monochromator graphite
_diffrn_radiation_source 'fine-focus sealed tube'
_diffrn_radiation_type MoK\a
_diffrn_radiation_wavelength 0.71073
_exptl_crystal_colour colorless
_exptl_crystal_density_diffrn 1.191
_exptl_crystal_description prism
_exptl_crystal_preparation 'Hexane and EtOAc'
_refine_ls_abs_structure_details 'Flack H D (1983), Acta Cryst. A39, 876-881'
_refine_ls_abs_structure_Flack -1(2)
_refine_ls_R_factor_all 0.1001
_refine_ls_R_factor_gt 0.0413
_refine_ls_wR_factor_gt 0.0763
_refine_ls_wR_factor_ref 0.0866
_cod_data_source_file 1000004.cif
_cod_data_source_block PCOD1000004
_cod_depositor_comments
;
The following automatic conversions were performed:

data item '_diffrn_ambient_temperature' value '296(2)K' was changed
to '296(2)' -- the value should be numeric and without a unit
designator.

data item '_chemical_melting_point' value '415-417 K' was changed to
'416.0(10)' -- the average value was taken and precision was
estimated.

data item '_symmetry_cell_setting' value 'Orthorhombic' was changed
to 'orthorhombic' in accordance with the built-in table derived from
the CIF Core dictionary named 'cif_core.dic' version 2.4.5 last
updated on 2014-11-21.

Automatic conversion script
Id: cif_fix_values 6909 2019-04-08 15:41:33Z antanas 
;
_cod_original_cell_volume 2472.8(10)
_cod_original_sg_symbol_H-M P2(1)2(1)2(1)
_cod_database_code 7233929

loop_
_symmetry_equiv_pos_as_xyz
'x, y, z'
'-x+1/2, -y, z+1/2'
'-x, y+1/2, -z+1/2'
'x+1/2, -y+1/2, -z'

loop_
_atom_site_label
_atom_site_type_symbol
_atom_site_fract_x
_atom_site_fract_y
_atom_site_fract_z
_atom_site_U_iso_or_equiv
_atom_site_adp_type
_atom_site_occupancy
_atom_site_symmetry_multiplicity
_atom_site_calc_flag
_atom_site_refinement_flags
_atom_site_disorder_assembly
_atom_site_disorder_group
N1 N 0.28155(17) 0.52433(15) 0.24026(16) 0.0784(6) Uani 1 1 d . . .
O1 O 0.21476(12) 0.39207(16) 0.11318(11) 0.0833(5) Uani 1 1 d . . .
H1 H 0.2725 0.4169 0.1244 0.125 Uiso 1 1 calc R . .
C1 C 0.14943(18) 0.3975(2) 0.19146(17) 0.0679(7) Uani 1 1 d . . .
C2 C 0.1854(2) 0.3164(2) 0.26065(18) 0.0697(7) Uani 1 1 d . . .
C3 C 0.2767(2) 0.2631(2) 0.2451(2) 0.0854(8) Uani 1 1 d . . .
H3 H 0.3145 0.2760 0.1930 0.102 Uiso 1 1 calc R . .
C4 C 0.3148(3) 0.1886(3) 0.3068(3) 0.1125(12) Uani 1 1 d . . .
H4 H 0.3772 0.1538 0.2954 0.135 Uiso 1 1 calc R . .
C5 C 0.2595(4) 0.1690(3) 0.3820(3) 0.1234(15) Uani 1 1 d . . .
H5 H 0.2847 0.1202 0.4221 0.148 Uiso 1 1 calc R . .
C6 C 0.1652(3) 0.2200(3) 0.4015(2) 0.1026(11) Uani 1 1 d . . .
C7 C 0.1079(4) 0.1964(3) 0.4809(3) 0.1345(18) Uani 1 1 d . . .
H7 H 0.1321 0.1452 0.5192 0.161 Uiso 1 1 calc R . .
C8 C 0.0192(5) 0.2475(4) 0.5005(3) 0.151(2) Uani 1 1 d . . .
H8 H -0.0180 0.2307 0.5521 0.181 Uiso 1 1 calc R . .
C9 C -0.0169(3) 0.3236(3) 0.4460(2) 0.1174(13) Uani 1 1 d . . .
H9 H -0.0779 0.3590 0.4610 0.141 Uiso 1 1 calc R . .
C10 C 0.0360(2) 0.3482(2) 0.36917(19) 0.0899(9) Uani 1 1 d . . .
H10 H 0.0102 0.4009 0.3332 0.108 Uiso 1 1 calc R . .
C11 C 0.1279(2) 0.2968(2) 0.3428(2) 0.0763(8) Uani 1 1 d . . .
C12 C 0.0381(2) 0.3727(2) 0.15924(17) 0.0701(7) Uani 1 1 d . . .
C13 C -0.0445(2) 0.4377(2) 0.17783(18) 0.0864(8) Uani 1 1 d . . .
H13 H -0.0312 0.4993 0.2073 0.104 Uiso 1 1 calc R . .
C14 C -0.1482(2) 0.4134(3) 0.1536(2) 0.0991(10) Uani 1 1 d . . .
H14 H -0.2023 0.4583 0.1686 0.119 Uiso 1 1 calc R . .
C15 C -0.1708(2) 0.3264(3) 0.1091(2) 0.1019(11) Uani 1 1 d . . .
H15 H -0.2399 0.3114 0.0938 0.122 Uiso 1 1 calc R . .
C16 C -0.0888(2) 0.2573(3) 0.08547(19) 0.0845(9) Uani 1 1 d . . .
C17 C -0.1114(3) 0.1682(3) 0.0358(2) 0.1025(11) Uani 1 1 d . . .
H17 H -0.1805 0.1555 0.0188 0.123 Uiso 1 1 calc R . .
C18 C -0.0355(3) 0.1001(3) 0.0116(2) 0.1075(11) Uani 1 1 d . . .
H18 H -0.0522 0.0412 -0.0206 0.129 Uiso 1 1 calc R . .
C19 C 0.0694(2) 0.1211(3) 0.0366(2) 0.1023(10) Uani 1 1 d . . .
H19 H 0.1225 0.0758 0.0201 0.123 Uiso 1 1 calc R . .
C20 C 0.0934(2) 0.2065(2) 0.08453(17) 0.0812(8) Uani 1 1 d . . .
H20 H 0.1630 0.2177 0.1006 0.097 Uiso 1 1 calc R . .
C21 C 0.0165(2) 0.2796(2) 0.11115(18) 0.0737(7) Uani 1 1 d . . .
C22 C 0.1668(2) 0.50880(19) 0.22776(18) 0.0791(8) Uani 1 1 d . . .
H22 H 0.1300 0.5177 0.2848 0.095 Uiso 1 1 calc R . .
C23 C 0.1332(2) 0.5937(2) 0.1611(2) 0.1126(11) Uani 1 1 d . . .
H23A H 0.0955 0.5642 0.1109 0.135 Uiso 1 1 calc R . .
H23B H 0.0884 0.6438 0.1903 0.135 Uiso 1 1 calc R . .
C24 C 0.2361(2) 0.6441(3) 0.1294(3) 0.1342(14) Uani 1 1 d . . .
H24A H 0.2629 0.6109 0.0760 0.161 Uiso 1 1 calc R . .
H24B H 0.2262 0.7168 0.1174 0.161 Uiso 1 1 calc R . .
C25 C 0.3082(3) 0.6281(2) 0.2069(3) 0.1175(12) Uani 1 1 d . . .
H25A H 0.3811 0.6312 0.1880 0.141 Uiso 1 1 calc R . .
H25B H 0.2964 0.6796 0.2528 0.141 Uiso 1 1 calc R . .
C26 C 0.3233(2) 0.5068(2) 0.33100(19) 0.0865(8) Uani 1 1 d . . .
H26A H 0.2952 0.4427 0.3541 0.104 Uiso 1 1 calc R . .
H26B H 0.2999 0.5618 0.3700 0.104 Uiso 1 1 calc R . .
C27 C 0.4941(3) 0.4366(2) 0.2770(2) 0.0922(9) Uani 1 1 d . . .
H27 H 0.4566 0.3969 0.2363 0.111 Uiso 1 1 calc R . .
C28 C 0.4412(2) 0.5021(2) 0.33255(19) 0.0782(7) Uani 1 1 d . . .
C29 C 0.4982(3) 0.5595(2) 0.3920(2) 0.0948(9) Uani 1 1 d . . .
H29 H 0.4637 0.6036 0.4312 0.114 Uiso 1 1 calc R . .
C30 C 0.6065(3) 0.5527(3) 0.3943(2) 0.1102(11) Uani 1 1 d . . .
H30 H 0.6444 0.5932 0.4341 0.132 Uiso 1 1 calc R . .
C31 C 0.6583(3) 0.4866(3) 0.3385(3) 0.1032(10) Uani 1 1 d . . .
H31 H 0.7312 0.4817 0.3404 0.124 Uiso 1 1 calc R . .
C32 C 0.6022(3) 0.4283(2) 0.2803(2) 0.0980(9) Uani 1 1 d . . .
H32 H 0.6367 0.3826 0.2424 0.118 Uiso 1 1 calc R . .

loop_
_atom_site_aniso_label
_atom_site_aniso_U_11
_atom_site_aniso_U_22
_atom_site_aniso_U_33
_atom_site_aniso_U_23
_atom_site_aniso_U_13
_atom_site_aniso_U_12
N1 0.0781(16) 0.0600(14) 0.0971(18) 0.0074(13) 0.0183(14) -0.0062(12)
O1 0.0657(10) 0.1048(15) 0.0793(11) 0.0002(12) 0.0180(10) 0.0005(11)
C1 0.0621(16) 0.0695(18) 0.0721(17) 0.0029(15) 0.0126(13) 0.0041(14)
C2 0.0696(17) 0.0618(16) 0.0778(19) -0.0026(16) -0.0086(16) 0.0019(15)
C3 0.0801(19) 0.0698(19) 0.106(2) -0.0162(19) -0.0293(18) 0.0061(17)
C4 0.115(3) 0.075(2) 0.148(3) -0.029(3) -0.064(3) 0.020(2)
C5 0.168(4) 0.075(3) 0.127(3) 0.009(3) -0.083(3) -0.015(3)
C6 0.147(3) 0.071(2) 0.090(3) 0.007(2) -0.045(3) -0.026(2)
C7 0.221(5) 0.106(3) 0.077(3) 0.034(3) -0.050(3) -0.068(4)
C8 0.213(6) 0.152(5) 0.089(3) 0.007(3) 0.002(4) -0.084(4)
C9 0.143(3) 0.127(3) 0.082(2) 0.005(2) 0.024(2) -0.054(3)
C10 0.108(2) 0.083(2) 0.078(2) 0.0010(17) 0.0145(18) -0.022(2)
C11 0.100(2) 0.0556(18) 0.073(2) 0.0026(17) -0.0142(18) -0.0158(16)
C12 0.0616(17) 0.077(2) 0.0716(17) 0.0154(16) 0.0087(14) 0.0065(16)
C13 0.0714(19) 0.089(2) 0.099(2) 0.0273(18) 0.0202(17) 0.0172(18)
C14 0.065(2) 0.116(3) 0.117(3) 0.037(2) 0.0174(19) 0.015(2)
C15 0.066(2) 0.137(3) 0.103(3) 0.050(2) -0.0025(19) 0.000(2)
C16 0.072(2) 0.111(3) 0.071(2) 0.0289(19) -0.0091(16) -0.007(2)
C17 0.082(2) 0.141(3) 0.084(2) 0.025(2) -0.0176(19) -0.027(2)
C18 0.113(3) 0.119(3) 0.091(2) 0.001(2) -0.023(2) -0.026(3)
C19 0.102(3) 0.106(3) 0.099(2) -0.011(2) -0.0156(19) -0.002(2)
C20 0.0726(19) 0.094(2) 0.0769(19) -0.0049(17) -0.0129(15) -0.0002(18)
C21 0.0628(19) 0.091(2) 0.0677(17) 0.0172(17) -0.0001(15) -0.0006(17)
C22 0.083(2) 0.0630(17) 0.092(2) 0.0049(17) 0.0212(16) 0.0057(15)
C23 0.095(2) 0.083(2) 0.160(3) 0.046(2) 0.027(2) 0.0141(19)
C24 0.106(3) 0.107(3) 0.190(4) 0.070(3) 0.027(3) -0.004(2)
C25 0.110(3) 0.077(2) 0.166(3) 0.022(2) 0.026(2) -0.017(2)
C26 0.096(2) 0.080(2) 0.083(2) -0.0180(18) 0.0222(17) -0.0100(17)
C27 0.083(2) 0.090(2) 0.103(2) -0.024(2) 0.0200(18) -0.0220(17)
C28 0.086(2) 0.0744(19) 0.0743(18) -0.0075(17) 0.0140(18) -0.0135(17)
C29 0.116(3) 0.094(2) 0.075(2) -0.0174(19) 0.0056(19) -0.012(2)
C30 0.117(3) 0.129(3) 0.085(2) -0.007(2) -0.019(2) -0.019(3)
C31 0.100(2) 0.116(3) 0.093(2) 0.022(2) -0.004(2) -0.008(3)
C32 0.097(3) 0.082(2) 0.115(3) -0.006(2) 0.023(2) -0.0108(19)

loop_
_geom_angle_atom_site_label_1
_geom_angle_atom_site_label_2
_geom_angle_atom_site_label_3
_geom_angle
_geom_angle_site_symmetry_1
_geom_angle_site_symmetry_3
C26 N1 C25 111.7(3) . .
C26 N1 C22 116.7(2) . .
C25 N1 C22 107.9(2) . .
C1 O1 H1 109.5 . .
O1 C1 C12 105.62(19) . .
O1 C1 C2 109.9(2) . .
C12 C1 C2 109.9(2) . .
O1 C1 C22 104.3(2) . .
C12 C1 C22 115.8(2) . .
C2 C1 C22 111.0(2) . .
C3 C2 C11 118.8(3) . .
C3 C2 C1 118.8(3) . .
C11 C2 C1 122.4(2) . .
C2 C3 C4 121.5(3) . .
C2 C3 H3 119.2 . .
C4 C3 H3 119.2 . .
C5 C4 C3 119.4(4) . .
C5 C4 H4 120.3 . .
C3 C4 H4 120.3 . .
C4 C5 C6 122.0(4) . .
C4 C5 H5 119.0 . .
C6 C5 H5 119.0 . .
C5 C6 C11 119.6(4) . .
C5 C6 C7 120.6(4) . .
C11 C6 C7 119.9(4) . .
C8 C7 C6 120.3(5) . .
C8 C7 H7 119.8 . .
C6 C7 H7 119.8 . .
C7 C8 C9 120.8(5) . .
C7 C8 H8 119.6 . .
C9 C8 H8 119.6 . .
C8 C9 C10 120.4(4) . .
C8 C9 H9 119.8 . .
C10 C9 H9 119.8 . .
C9 C10 C11 122.3(3) . .
C9 C10 H10 118.9 . .
C11 C10 H10 118.9 . .
C10 C11 C6 116.2(3) . .
C10 C11 C2 125.0(3) . .
C6 C11 C2 118.7(3) . .
C13 C12 C21 118.2(3) . .
C13 C12 C1 120.9(3) . .
C21 C12 C1 120.8(2) . .
C12 C13 C14 121.8(3) . .
C12 C13 H13 119.1 . .
C14 C13 H13 119.1 . .
C15 C14 C13 121.2(3) . .
C15 C14 H14 119.4 . .
C13 C14 H14 119.4 . .
C14 C15 C16 119.9(3) . .
C14 C15 H15 120.0 . .
C16 C15 H15 120.0 . .
C17 C16 C15 120.1(3) . .
C17 C16 C21 120.2(3) . .
C15 C16 C21 119.7(3) . .
C18 C17 C16 122.1(3) . .
C18 C17 H17 119.0 . .
C16 C17 H17 119.0 . .
C17 C18 C19 118.4(3) . .
C17 C18 H18 120.8 . .
C19 C18 H18 120.8 . .
C20 C19 C18 120.7(3) . .
C20 C19 H19 119.7 . .
C18 C19 H19 119.7 . .
C19 C20 C21 122.7(3) . .
C19 C20 H20 118.6 . .
C21 C20 H20 118.6 . .
C20 C21 C16 115.9(3) . .
C20 C21 C12 124.9(2) . .
C16 C21 C12 119.2(3) . .
N1 C22 C23 104.8(2) . .
N1 C22 C1 107.98(19) . .
C23 C22 C1 113.5(2) . .
N1 C22 H22 110.1 . .
C23 C22 H22 110.1 . .
C1 C22 H22 110.1 . .
C24 C23 C22 105.5(2) . .
C24 C23 H23A 110.6 . .
C22 C23 H23A 110.6 . .
C24 C23 H23B 110.6 . .
C22 C23 H23B 110.6 . .
H23A C23 H23B 108.8 . .
C25 C24 C23 103.0(3) . .
C25 C24 H24A 111.2 . .
C23 C24 H24A 111.2 . .
C25 C24 H24B 111.2 . .
C23 C24 H24B 111.2 . .
H24A C24 H24B 109.1 . .
N1 C25 C24 104.4(3) . .
N1 C25 H25A 110.9 . .
C24 C25 H25A 110.9 . .
N1 C25 H25B 110.9 . .
C24 C25 H25B 110.9 . .
H25A C25 H25B 108.9 . .
N1 C26 C28 112.4(2) . .
N1 C26 H26A 109.1 . .
C28 C26 H26A 109.1 . .
N1 C26 H26B 109.1 . .
C28 C26 H26B 109.1 . .
H26A C26 H26B 107.9 . .
C28 C27 C32 121.2(3) . .
C28 C27 H27 119.4 . .
C32 C27 H27 119.4 . .
C27 C28 C29 118.3(3) . .
C27 C28 C26 120.5(3) . .
C29 C28 C26 121.2(3) . .
C28 C29 C30 120.7(3) . .
C28 C29 H29 119.7 . .
C30 C29 H29 119.7 . .
C31 C30 C29 120.4(3) . .
C31 C30 H30 119.8 . .
C29 C30 H30 119.8 . .
C32 C31 C30 119.2(3) . .
C32 C31 H31 120.4 . .
C30 C31 H31 120.4 . .
C31 C32 C27 120.2(3) . .
C31 C32 H32 119.9 . .
C27 C32 H32 119.9 . .

loop_
_geom_bond_atom_site_label_1
_geom_bond_atom_site_label_2
_geom_bond_distance
_geom_bond_site_symmetry_2
N1 C26 1.474(3) .
N1 C25 1.478(3) .
N1 C22 1.486(3) .
O1 C1 1.437(3) .
O1 H1 0.8200 .
C1 C12 1.530(3) .
C1 C2 1.546(3) .
C1 C22 1.561(3) .
C2 C3 1.372(3) .
C2 C11 1.451(3) .
C3 C4 1.422(4) .
C3 H3 0.9300 .
C4 C5 1.351(5) .
C4 H4 0.9300 .
C5 C6 1.402(5) .
C5 H5 0.9300 .
C6 C11 1.412(4) .
C6 C7 1.426(5) .
C7 C8 1.342(5) .
C7 H7 0.9300 .
C8 C9 1.362(5) .
C8 H8 0.9300 .
C9 C10 1.369(4) .
C9 H9 0.9300 .
C10 C11 1.404(3) .
C10 H10 0.9300 .
C12 C13 1.376(3) .
C12 C21 1.435(3) .
C13 C14 1.405(4) .
C13 H13 0.9300 .
C14 C15 1.343(4) .
C14 H14 0.9300 .
C15 C16 1.421(4) .
C15 H15 0.9300 .
C16 C17 1.406(4) .
C16 C21 1.423(3) .
C17 C18 1.360(4) .
C17 H17 0.9300 .
C18 C19 1.412(4) .
C18 H18 0.9300 .
C19 C20 1.357(4) .
C19 H19 0.9300 .
C20 C21 1.421(3) .
C20 H20 0.9300 .
C22 C23 1.547(3) .
C22 H22 0.9800 .
C23 C24 1.539(4) .
C23 H23A 0.9700 .
C23 H23B 0.9700 .
C24 C25 1.492(4) .
C24 H24A 0.9700 .
C24 H24B 0.9700 .
C25 H25A 0.9700 .
C25 H25B 0.9700 .
C26 C28 1.502(3) .
C26 H26A 0.9700 .
C26 H26B 0.9700 .
C27 C28 1.366(3) .
C27 C32 1.381(4) .
C27 H27 0.9300 .
C28 C29 1.368(3) .
C29 C30 1.381(4) .
C29 H29 0.9300 .
C30 C31 1.367(4) .
C30 H30 0.9300 .
C31 C32 1.357(4) .
C31 H31 0.9300 .
C32 H32 0.9300 .

loop_
_geom_torsion_atom_site_label_1
_geom_torsion_atom_site_label_2
_geom_torsion_atom_site_label_3
_geom_torsion_atom_site_label_4
_geom_torsion
_geom_torsion_site_symmetry_1
_geom_torsion_site_symmetry_2
_geom_torsion_site_symmetry_3
_geom_torsion_site_symmetry_4
O1 C1 C2 C3 8.1(3) . . . .
C12 C1 C2 C3 123.9(2) . . . .
C22 C1 C2 C3 -106.7(2) . . . .
O1 C1 C2 C11 -173.9(2) . . . .
C12 C1 C2 C11 -58.1(3) . . . .
C22 C1 C2 C11 71.3(3) . . . .
C11 C2 C3 C4 1.0(4) . . . .
C1 C2 C3 C4 179.1(2) . . . .
C2 C3 C4 C5 0.7(5) . . . .
C3 C4 C5 C6 -0.1(5) . . . .
C4 C5 C6 C11 -2.2(5) . . . .
C4 C5 C6 C7 179.0(3) . . . .
C5 C6 C7 C8 178.1(4) . . . .
C11 C6 C7 C8 -0.7(6) . . . .
C6 C7 C8 C9 -0.9(8) . . . .
C7 C8 C9 C10 1.0(7) . . . .
C8 C9 C10 C11 0.5(5) . . . .
C9 C10 C11 C6 -2.0(4) . . . .
C9 C10 C11 C2 177.5(3) . . . .
C5 C6 C11 C10 -176.7(3) . . . .
C7 C6 C11 C10 2.1(4) . . . .
C5 C6 C11 C2 3.7(4) . . . .
C7 C6 C11 C2 -177.4(3) . . . .
C3 C2 C11 C10 177.4(2) . . . .
C1 C2 C11 C10 -0.6(4) . . . .
C3 C2 C11 C6 -3.1(3) . . . .
C1 C2 C11 C6 178.8(2) . . . .
O1 C1 C12 C13 -127.1(2) . . . .
C2 C1 C12 C13 114.5(2) . . . .
C22 C1 C12 C13 -12.3(3) . . . .
O1 C1 C12 C21 54.9(3) . . . .
C2 C1 C12 C21 -63.6(3) . . . .
C22 C1 C12 C21 169.7(2) . . . .
C21 C12 C13 C14 2.0(4) . . . .
C1 C12 C13 C14 -176.1(2) . . . .
C12 C13 C14 C15 -1.6(4) . . . .
C13 C14 C15 C16 -0.3(5) . . . .
C14 C15 C16 C17 -177.4(3) . . . .
C14 C15 C16 C21 1.6(4) . . . .
C15 C16 C17 C18 179.9(3) . . . .
C21 C16 C17 C18 0.9(5) . . . .
C16 C17 C18 C19 -0.9(5) . . . .
C17 C18 C19 C20 0.8(5) . . . .
C18 C19 C20 C21 -0.8(4) . . . .
C19 C20 C21 C16 0.8(4) . . . .
C19 C20 C21 C12 -177.9(3) . . . .
C17 C16 C21 C20 -0.8(4) . . . .
C15 C16 C21 C20 -179.8(3) . . . .
C17 C16 C21 C12 177.9(3) . . . .
C15 C16 C21 C12 -1.1(4) . . . .
C13 C12 C21 C20 177.9(2) . . . .
C1 C12 C21 C20 -3.9(4) . . . .
C13 C12 C21 C16 -0.7(3) . . . .
C1 C12 C21 C16 177.5(2) . . . .
C26 N1 C22 C23 142.8(2) . . . .
C25 N1 C22 C23 16.2(3) . . . .
C26 N1 C22 C1 -96.0(3) . . . .
C25 N1 C22 C1 137.4(2) . . . .
O1 C1 C22 N1 -54.5(2) . . . .
C12 C1 C22 N1 -170.0(2) . . . .
C2 C1 C22 N1 63.8(3) . . . .
O1 C1 C22 C23 61.2(3) . . . .
C12 C1 C22 C23 -54.3(3) . . . .
C2 C1 C22 C23 179.4(2) . . . .
N1 C22 C23 C24 7.6(3) . . . .
C1 C22 C23 C24 -110.0(3) . . . .
C22 C23 C24 C25 -27.9(4) . . . .
C26 N1 C25 C24 -164.0(2) . . . .
C22 N1 C25 C24 -34.5(3) . . . .
C23 C24 C25 N1 38.0(3) . . . .
C25 N1 C26 C28 -67.6(3) . . . .
C22 N1 C26 C28 167.7(2) . . . .
C32 C27 C28 C29 -0.1(4) . . . .
C32 C27 C28 C26 -177.3(3) . . . .
N1 C26 C28 C27 -53.1(3) . . . .
N1 C26 C28 C29 129.8(3) . . . .
C27 C28 C29 C30 1.2(4) . . . .
C26 C28 C29 C30 178.3(3) . . . .
C28 C29 C30 C31 -1.4(5) . . . .
C29 C30 C31 C32 0.4(5) . . . .
C30 C31 C32 C27 0.7(5) . . . .
C28 C27 C32 C31 -0.9(4) . . . .
